data_1513298
loop_
_publ_author_name
'Golisz, Suzanne R.'
'Bercaw, John E.'

_publ_section_title
;
 Synthesis of Early Transition Metal Bisphenolate Complexes and Their Use
 as Olefin Polymerization Catalysts
;
_journal_issue 22
_journal_name_full Macromolecules
_journal_page_first 8751
_journal_paper_doi 10.1021/ma901659q
_journal_volume 42
_journal_year 2009
_chemical_formula_moiety 'C57 H67 N O3 Zr, C4 H10 O'
_chemical_formula_sum 'C61 H77 N O4 Zr'
_chemical_formula_weight 979.46
_chemical_name_systematic
;

 ?

;
_space_group_IT_number 2
_symmetry_cell_setting triclinic
_symmetry_space_group_name_Hall '-P 1'
_symmetry_space_group_name_H-M 'P -1'
_atom_sites_solution_hydrogens geom
_atom_sites_solution_primary direct
_atom_sites_solution_secondary difmap
_audit_creation_method SHELXL-97
_cell_angle_alpha 97.9240(10)
_cell_angle_beta 101.7800(10)
_cell_angle_gamma 95.1750(10)
_cell_formula_units_Z 2
_cell_length_a 9.9707(5)
_cell_length_b 11.2803(6)
_cell_length_c 23.3613(13)
_cell_measurement_reflns_used 16884
_cell_measurement_temperature 100(2)
_cell_measurement_theta_max 32.69
_cell_measurement_theta_min 2.17
_cell_volume 2528.6(2)
_computing_cell_refinement 'Bruker SAINT v6.45A'
_computing_data_collection 'Bruker SMART v5.630'
_computing_data_reduction 'Bruker SAINT v6.45A'
_computing_molecular_graphics 'Bruker XP v5.1'
_computing_publication_material 'Bruker XCIF v6.12'
_computing_structure_refinement 'Bruker XL v6.12'
_computing_structure_solution 'Bruker XS v6.12'
_diffrn_ambient_temperature 100(2)
_diffrn_measured_fraction_theta_full 0.736
_diffrn_measured_fraction_theta_max 0.736
_diffrn_measurement_device_type 'Bruker SMART 1000'
_diffrn_measurement_method '\w scans at 7 \f settings'
_diffrn_radiation_monochromator graphite
_diffrn_radiation_source 'fine-focus sealed tube'
_diffrn_radiation_type MoK\a
_diffrn_radiation_wavelength 0.71073
_diffrn_reflns_av_R_equivalents 0.0796
_diffrn_reflns_av_sigmaI/netI 0.0872
_diffrn_reflns_limit_h_max 14
_diffrn_reflns_limit_h_min -15
_diffrn_reflns_limit_k_max 14
_diffrn_reflns_limit_k_min -15
_diffrn_reflns_limit_l_max 35
_diffrn_reflns_limit_l_min -30
_diffrn_reflns_number 49641
_diffrn_reflns_theta_full 33.76
_diffrn_reflns_theta_max 33.76
_diffrn_reflns_theta_min 1.80
_exptl_absorpt_coefficient_mu 0.266
_exptl_absorpt_correction_T_max 0.9816
_exptl_absorpt_correction_T_min 0.9315
_exptl_absorpt_correction_type none
_exptl_crystal_colour Yellow
_exptl_crystal_density_diffrn 1.286
_exptl_crystal_density_meas 0
_exptl_crystal_density_method 'not measured'
_exptl_crystal_description Plate
_exptl_crystal_F_000 1044
_exptl_crystal_size_max 0.27
_exptl_crystal_size_mid 0.21
_exptl_crystal_size_min 0.07
_refine_diff_density_max 1.037
_refine_diff_density_min -0.752
_refine_diff_density_rms 0.075
_refine_ls_extinction_method none
_refine_ls_goodness_of_fit_ref 1.146
_refine_ls_hydrogen_treatment Riding
_refine_ls_matrix_type 'Full matrix'
_refine_ls_number_parameters 610
_refine_ls_number_reflns 14923
_refine_ls_number_restraints 0
_refine_ls_restrained_S_all 1.146
_refine_ls_R_factor_all 0.0713
_refine_ls_R_factor_gt 0.0437
_refine_ls_shift/su_max 0.001
_refine_ls_shift/su_mean 0.000
_refine_ls_structure_factor_coef Fsqd
_refine_ls_weighting_details w=1/s^2^(Fo^2^)
_refine_ls_weighting_scheme sigma
_refine_ls_wR_factor_gt 0.0731
_refine_ls_wR_factor_ref 0.0768
_reflns_number_gt 10467
_reflns_number_total 14923
_reflns_threshold_expression >2sigma(I)
_cod_data_source_file ma901659qsup1.cif
_cod_data_source_block 1-ZrBn2
_cod_depositor_comments
;
The following automatic conversions were performed:

'_symmetry_cell_setting' value 'Triclinic' changed to 'triclinic'
according to /home/saulius/struct/CIF-dictionaries/cif_core.dic
dictionary named 'cif_core.dic' version 2.4.2 from
2011-04-26.

'_refine_ls_weighting_scheme' value 'Sigma' changed to
'sigma' according to
/home/saulius/struct/CIF-dictionaries/cif_core.dic dictionary named
'cif_core.dic' version 2.4.2 from 2011-04-26.

Automatic conversion script
Id: cif_fix_values 1891 2012-01-12 08:04:46Z andrius 

The following automatic conversions were performed:

'_atom_sites_solution_primary' value 'Direct methods' was changed to
'direct'.

'_atom_sites_solution_secondary' value 'Difference Fourier map' was
changed to 'difmap'.

'_atom_sites_solution_hydrogens' value 'Geometric positions' was
changed to 'geom'.

Automatic conversion script
Id: cif_fix_values 6452 2018-10-05 10:23:21Z andrius 
;
_cod_original_sg_symbol_H-M P-1
_cod_database_code 1513298

loop_
_symmetry_equiv_pos_as_xyz
'x, y, z'
'-x, -y, -z'

loop_
_atom_site_label
_atom_site_type_symbol
_atom_site_fract_x
_atom_site_fract_y
_atom_site_fract_z
_atom_site_U_iso_or_equiv
_atom_site_adp_type
_atom_site_occupancy
_atom_site_symmetry_multiplicity
_atom_site_calc_flag
_atom_site_refinement_flags
Zr1 Zr 0.649489(17) 0.749951(16) 0.746683(7) 0.01398(5) Uani 1 1 d .
O1 O 0.63181(11) 0.80354(10) 0.82867(5) 0.0154(3) Uani 1 1 d .
O2 O 0.63989(11) 0.63907(10) 0.67224(5) 0.0154(3) Uani 1 1 d .
O3 O 0.40317(11) 0.73630(11) 0.72788(5) 0.0199(3) Uani 1 1 d .
N1 N 0.58925(13) 0.55223(13) 0.77515(6) 0.0143(3) Uani 1 1 d .
C1 C 0.64637(16) 0.76506(16) 0.88166(7) 0.0156(4) Uani 1 1 d .
C2 C 0.69468(16) 0.84655(16) 0.93523(7) 0.0159(4) Uani 1 1 d .
C3 C 0.71990(17) 0.79613(17) 0.98717(8) 0.0201(4) Uani 1 1 d .
H3 H 0.7552 0.8484 1.0237 0.024 Uiso 1 1 calc R
C4 C 0.69583(18) 0.67280(17) 0.98796(8) 0.0222(4) Uani 1 1 d .
C5 C 0.64035(17) 0.59784(17) 0.93552(8) 0.0205(4) Uani 1 1 d .
H5 H 0.6196 0.5141 0.9359 0.025 Uiso 1 1 calc R
C6 C 0.61329(16) 0.64082(16) 0.88136(7) 0.0155(4) Uani 1 1 d .
C7 C 0.54780(16) 0.55254(15) 0.82735(7) 0.0159(4) Uani 1 1 d .
C8 C 0.44400(17) 0.46626(16) 0.83325(8) 0.0214(4) Uani 1 1 d .
H8 H 0.4139 0.4702 0.8695 0.026 Uiso 1 1 calc R
C9 C 0.38504(17) 0.37546(16) 0.78674(8) 0.0227(4) Uani 1 1 d .
H9 H 0.3098 0.3199 0.7893 0.027 Uiso 1 1 calc R
C10 C 0.43780(17) 0.36751(16) 0.73678(8) 0.0195(4) Uani 1 1 d .
H10 H 0.4033 0.3023 0.7053 0.023 Uiso 1 1 calc R
C11 C 0.54198(16) 0.45453(15) 0.73171(7) 0.0155(4) Uani 1 1 d .
C12 C 0.60301(16) 0.43248(15) 0.67872(7) 0.0149(4) Uani 1 1 d .
C13 C 0.61540(16) 0.31243(16) 0.65723(8) 0.0179(4) Uani 1 1 d .
H13 H 0.5872 0.2504 0.6775 0.022 Uiso 1 1 calc R
C14 C 0.66736(17) 0.28186(16) 0.60745(8) 0.0184(4) Uani 1 1 d .
C15 C 0.70778(17) 0.37506(16) 0.57850(8) 0.0178(4) Uani 1 1 d .
H15 H 0.7423 0.3545 0.5439 0.021 Uiso 1 1 calc R
C16 C 0.70024(16) 0.49601(15) 0.59753(7) 0.0152(4) Uani 1 1 d .
C17 C 0.64709(16) 0.52366(15) 0.64919(7) 0.0148(4) Uani 1 1 d .
C18 C 0.71358(16) 0.98359(16) 0.93683(7) 0.0167(4) Uani 1 1 d .
C19 C 0.75891(18) 1.05385(16) 1.00077(8) 0.0212(4) Uani 1 1 d .
H19A H 0.6906 1.0310 1.0239 0.025 Uiso 1 1 calc R
H19B H 0.8491 1.0314 1.0199 0.025 Uiso 1 1 calc R
C20 C 0.77139(18) 1.19048(17) 1.00150(8) 0.0226(4) Uani 1 1 d .
H20 H 0.8003 1.2328 1.0434 0.027 Uiso 1 1 calc R
C21 C 0.63259(18) 1.22647(17) 0.97291(9) 0.0276(5) Uani 1 1 d .
H21A H 0.6405 1.3148 0.9737 0.033 Uiso 1 1 calc R
H21B H 0.5624 1.2042 0.9953 0.033 Uiso 1 1 calc R
C22 C 0.58835(18) 1.16177(17) 0.90884(9) 0.0249(4) Uani 1 1 d .
H22 H 0.4975 1.1856 0.8899 0.030 Uiso 1 1 calc R
C23 C 0.57433(17) 1.02494(16) 0.90810(8) 0.0223(4) Uani 1 1 d .
H23A H 0.5436 0.9831 0.8667 0.027 Uiso 1 1 calc R
H23B H 0.5033 1.0022 0.9300 0.027 Uiso 1 1 calc R
C24 C 0.82376(17) 1.02346(16) 0.90286(8) 0.0185(4) Uani 1 1 d .
H24A H 0.9141 1.0006 0.9215 0.022 Uiso 1 1 calc R
H24B H 0.7978 0.9812 0.8614 0.022 Uiso 1 1 calc R
C25 C 0.83668(18) 1.16038(16) 0.90334(8) 0.0220(4) Uani 1 1 d .
H25 H 0.9076 1.1834 0.8809 0.026 Uiso 1 1 calc R
C26 C 0.69717(19) 1.19629(17) 0.87406(8) 0.0266(5) Uani 1 1 d .
H26A H 0.6685 1.1544 0.8326 0.032 Uiso 1 1 calc R
H26B H 0.7057 1.2843 0.8736 0.032 Uiso 1 1 calc R
C27 C 0.88018(18) 1.22675(17) 0.96707(8) 0.0234(4) Uani 1 1 d .
H27A H 0.8886 1.3149 0.9673 0.028 Uiso 1 1 calc R
H27B H 0.9711 1.2057 0.9861 0.028 Uiso 1 1 calc R
C28 C 0.7297(2) 0.62377(19) 1.04563(8) 0.0337(5) Uani 1 1 d .
H28A H 0.7008 0.5367 1.0384 0.051 Uiso 1 1 calc R
H28B H 0.6809 0.6634 1.0738 0.051 Uiso 1 1 calc R
H28C H 0.8294 0.6395 1.0620 0.051 Uiso 1 1 calc R
C29 C 0.68097(19) 0.15271(16) 0.58481(8) 0.0237(4) Uani 1 1 d .
H29A H 0.6810 0.1046 0.6167 0.036 Uiso 1 1 calc R
H29B H 0.7676 0.1491 0.5713 0.036 Uiso 1 1 calc R
H29C H 0.6031 0.1204 0.5517 0.036 Uiso 1 1 calc R
C30 C 0.74830(16) 0.59382(15) 0.56401(7) 0.0145(4) Uani 1 1 d .
C31 C 0.80543(18) 0.54102(16) 0.51082(8) 0.0204(4) Uani 1 1 d .
H31A H 0.8842 0.4971 0.5249 0.024 Uiso 1 1 calc R
H31B H 0.7329 0.4827 0.4831 0.024 Uiso 1 1 calc R
C32 C 0.85308(19) 0.64062(17) 0.47808(8) 0.0238(4) Uani 1 1 d .
H32 H 0.8889 0.6032 0.4437 0.029 Uiso 1 1 calc R
C33 C 0.7299(2) 0.70562(17) 0.45516(8) 0.0263(4) Uani 1 1 d .
H33A H 0.6566 0.6476 0.4277 0.032 Uiso 1 1 calc R
H33B H 0.7587 0.7691 0.4333 0.032 Uiso 1 1 calc R
C34 C 0.67420(18) 0.76251(17) 0.50775(8) 0.0224(4) Uani 1 1 d .
H34 H 0.5945 0.8064 0.4931 0.027 Uiso 1 1 calc R
C35 C 0.62678(17) 0.66256(16) 0.54009(8) 0.0188(4) Uani 1 1 d .
H35A H 0.5528 0.6054 0.5125 0.023 Uiso 1 1 calc R
H35B H 0.5884 0.6984 0.5734 0.023 Uiso 1 1 calc R
C36 C 0.86478(17) 0.68537(16) 0.60473(7) 0.0184(4) Uani 1 1 d .
H36A H 0.8317 0.7220 0.6395 0.022 Uiso 1 1 calc R
H36B H 0.9443 0.6427 0.6193 0.022 Uiso 1 1 calc R
C37 C 0.91188(18) 0.78531(16) 0.57223(8) 0.0213(4) Uani 1 1 d .
H37 H 0.9859 0.8438 0.6000 0.026 Uiso 1 1 calc R
C38 C 0.78916(18) 0.85071(16) 0.54964(8) 0.0236(4) Uani 1 1 d .
H38A H 0.7541 0.8887 0.5836 0.028 Uiso 1 1 calc R
H38B H 0.8190 0.9152 0.5286 0.028 Uiso 1 1 calc R
C39 C 0.96747(18) 0.72982(17) 0.51961(8) 0.0246(4) Uani 1 1 d .
H39A H 0.9977 0.7939 0.4984 0.030 Uiso 1 1 calc R
H39B H 1.0479 0.6878 0.5337 0.030 Uiso 1 1 calc R
C40 C 0.88488(17) 0.79066(16) 0.77058(8) 0.0195(4) Uani 1 1 d .
H40A H 0.9243 0.7926 0.7351 0.023 Uiso 1 1 calc R
H40B H 0.9167 0.8670 0.7985 0.023 Uiso 1 1 calc R
C41 C 0.91620(16) 0.68396(17) 0.79891(8) 0.0186(4) Uani 1 1 d .
C42 C 0.93661(16) 0.68840(17) 0.86048(8) 0.0211(4) Uani 1 1 d .
H42 H 0.9390 0.7636 0.8849 0.025 Uiso 1 1 calc R
C43 C 0.95332(18) 0.58630(18) 0.88640(8) 0.0268(5) Uani 1 1 d .
H43 H 0.9663 0.5923 0.9282 0.032 Uiso 1 1 calc R
C44 C 0.95146(19) 0.47580(19) 0.85242(9) 0.0304(5) Uani 1 1 d .
H44 H 0.9624 0.4057 0.8704 0.037 Uiso 1 1 calc R
C45 C 0.93336(18) 0.46869(18) 0.79153(9) 0.0284(5) Uani 1 1 d .
H45 H 0.9320 0.3931 0.7677 0.034 Uiso 1 1 calc R
C46 C 0.91724(17) 0.57025(17) 0.76525(8) 0.0227(4) Uani 1 1 d .
H46 H 0.9066 0.5635 0.7235 0.027 Uiso 1 1 calc R
C47 C 0.64148(16) 0.92982(15) 0.70891(7) 0.0161(4) Uani 1 1 d .
H47A H 0.6788 0.9959 0.7425 0.019 Uiso 1 1 calc R
H47B H 0.7064 0.9303 0.6820 0.019 Uiso 1 1 calc R
C48 C 0.50810(17) 0.96186(15) 0.67622(8) 0.0177(4) Uani 1 1 d .
C49 C 0.42686(18) 1.03294(16) 0.70477(8) 0.0211(4) Uani 1 1 d .
H49 H 0.4605 1.0665 0.7453 0.025 Uiso 1 1 calc R
C50 C 0.29834(18) 1.05649(17) 0.67596(9) 0.0239(4) Uani 1 1 d .
H50 H 0.2449 1.1039 0.6972 0.029 Uiso 1 1 calc R
C51 C 0.24741(18) 1.01135(17) 0.61652(9) 0.0251(4) Uani 1 1 d .
H51 H 0.1588 1.0262 0.5968 0.030 Uiso 1 1 calc R
C52 C 0.32840(19) 0.94403(18) 0.58649(8) 0.0258(4) Uani 1 1 d .
H52 H 0.2964 0.9144 0.5454 0.031 Uiso 1 1 calc R
C53 C 0.45533(18) 0.91949(17) 0.61573(8) 0.0220(4) Uani 1 1 d .
H53 H 0.5086 0.8724 0.5942 0.026 Uiso 1 1 calc R
C54 C 0.28644(19) 0.7428(2) 0.81265(9) 0.0329(5) Uani 1 1 d .
H54A H 0.2318 0.6651 0.7947 0.049 Uiso 1 1 calc R
H54B H 0.2316 0.7927 0.8343 0.049 Uiso 1 1 calc R
H54C H 0.3700 0.7294 0.8401 0.049 Uiso 1 1 calc R
C55 C 0.32629(18) 0.80632(18) 0.76464(8) 0.0266(5) Uani 1 1 d .
H55A H 0.2414 0.8249 0.7389 0.032 Uiso 1 1 calc R
H55B H 0.3832 0.8838 0.7833 0.032 Uiso 1 1 calc R
C56 C 0.31974(18) 0.68421(19) 0.66954(8) 0.0289(5) Uani 1 1 d .
H56A H 0.3807 0.6532 0.6439 0.035 Uiso 1 1 calc R
H56B H 0.2727 0.7479 0.6513 0.035 Uiso 1 1 calc R
C57 C 0.2138(2) 0.58371(19) 0.67262(10) 0.0375(5) Uani 1 1 d .
H57A H 0.2595 0.5226 0.6926 0.056 Uiso 1 1 calc R
H57B H 0.1647 0.5472 0.6324 0.056 Uiso 1 1 calc R
H57C H 0.1479 0.6156 0.6948 0.056 Uiso 1 1 calc R
O4 O 0.07859(12) 0.18614(11) 0.74730(5) 0.0243(3) Uani 1 1 d .
C61 C 0.1527(2) 0.08570(19) 0.82925(9) 0.0344(5) Uani 1 1 d .
H61A H 0.2437 0.0829 0.8197 0.052 Uiso 1 1 calc R
H61B H 0.1304 0.0156 0.8476 0.052 Uiso 1 1 calc R
H61C H 0.1536 0.1598 0.8568 0.052 Uiso 1 1 calc R
C62 C 0.04561(19) 0.08392(18) 0.77333(8) 0.0270(5) Uani 1 1 d .
H62A H 0.0439 0.0092 0.7453 0.032 Uiso 1 1 calc R
H62B H -0.0468 0.0857 0.7826 0.032 Uiso 1 1 calc R
C63 C -0.01478(18) 0.18633(18) 0.69238(8) 0.0267(4) Uani 1 1 d .
H63A H -0.1078 0.1981 0.6992 0.032 Uiso 1 1 calc R
H63B H -0.0215 0.1082 0.6662 0.032 Uiso 1 1 calc R
C64 C 0.0376(2) 0.28734(19) 0.66359(9) 0.0339(5) Uani 1 1 d .
H64A H 0.0483 0.3639 0.6906 0.051 Uiso 1 1 calc R
H64B H -0.0284 0.2914 0.6268 0.051 Uiso 1 1 calc R
H64C H 0.1271 0.2724 0.6547 0.051 Uiso 1 1 calc R

loop_
_atom_site_aniso_label
_atom_site_aniso_U_11
_atom_site_aniso_U_22
_atom_site_aniso_U_33
_atom_site_aniso_U_23
_atom_site_aniso_U_13
_atom_site_aniso_U_12
Zr1 0.01661(8) 0.01165(9) 0.01266(9) 0.00231(7) 0.00192(6) -0.00130(6)
O1 0.0190(6) 0.0136(7) 0.0130(6) 0.0028(5) 0.0028(5) -0.0012(5)
O2 0.0211(6) 0.0113(6) 0.0138(6) 0.0018(5) 0.0044(5) 0.0008(5)
O3 0.0171(6) 0.0212(7) 0.0192(7) 0.0031(6) 0.0005(5) -0.0009(5)
N1 0.0127(6) 0.0139(8) 0.0164(8) 0.0039(6) 0.0022(6) 0.0019(6)
C1 0.0127(8) 0.0208(10) 0.0137(9) 0.0050(8) 0.0032(6) 0.0008(7)
C2 0.0123(8) 0.0194(10) 0.0170(9) 0.0035(8) 0.0048(7) 0.0026(7)
C3 0.0197(9) 0.0249(11) 0.0147(9) 0.0014(8) 0.0034(7) 0.0020(8)
C4 0.0266(9) 0.0264(11) 0.0165(10) 0.0080(8) 0.0068(8) 0.0057(8)
C5 0.0232(9) 0.0194(10) 0.0213(10) 0.0070(8) 0.0077(7) 0.0023(8)
C6 0.0152(8) 0.0186(10) 0.0147(9) 0.0056(7) 0.0061(7) 0.0023(7)
C7 0.0174(8) 0.0121(9) 0.0193(9) 0.0056(7) 0.0041(7) 0.0028(7)
C8 0.0241(9) 0.0189(10) 0.0233(10) 0.0070(8) 0.0098(8) -0.0016(8)
C9 0.0218(9) 0.0165(10) 0.0297(11) 0.0048(9) 0.0077(8) -0.0045(8)
C10 0.0207(9) 0.0117(10) 0.0237(10) 0.0014(8) 0.0022(7) -0.0022(7)
C11 0.0143(8) 0.0134(9) 0.0180(9) 0.0060(7) -0.0004(7) 0.0017(7)
C12 0.0154(8) 0.0119(9) 0.0154(9) 0.0023(7) -0.0003(7) 0.0000(7)
C13 0.0190(8) 0.0140(10) 0.0195(9) 0.0065(8) 0.0004(7) -0.0021(7)
C14 0.0203(9) 0.0120(10) 0.0210(10) 0.0022(8) 0.0000(7) 0.0021(7)
C15 0.0199(8) 0.0174(10) 0.0157(9) 0.0023(8) 0.0025(7) 0.0044(7)
C16 0.0154(8) 0.0135(10) 0.0151(9) 0.0027(7) -0.0005(7) 0.0014(7)
C17 0.0140(8) 0.0105(9) 0.0163(9) 0.0003(7) -0.0032(7) -0.0002(7)
C18 0.0163(8) 0.0185(10) 0.0145(9) 0.0002(8) 0.0036(7) 0.0005(7)
C19 0.0208(9) 0.0243(11) 0.0177(10) 0.0007(8) 0.0055(7) 0.0006(8)
C20 0.0254(9) 0.0213(11) 0.0182(10) -0.0050(8) 0.0054(8) -0.0018(8)
C21 0.0256(10) 0.0177(11) 0.0403(12) -0.0006(9) 0.0128(9) 0.0017(8)
C22 0.0200(9) 0.0175(11) 0.0336(11) 0.0011(9) -0.0012(8) 0.0035(8)
C23 0.0179(9) 0.0207(11) 0.0260(10) -0.0004(8) 0.0028(8) 0.0008(8)
C24 0.0174(8) 0.0191(10) 0.0176(9) -0.0009(8) 0.0048(7) -0.0015(7)
C25 0.0246(9) 0.0179(10) 0.0225(10) -0.0006(8) 0.0082(8) -0.0033(8)
C26 0.0357(11) 0.0161(11) 0.0236(11) 0.0023(8) -0.0008(8) -0.0014(8)
C27 0.0220(9) 0.0193(11) 0.0256(10) -0.0028(8) 0.0041(8) -0.0021(8)
C28 0.0543(13) 0.0294(13) 0.0182(10) 0.0081(9) 0.0068(9) 0.0048(10)
C29 0.0316(10) 0.0158(10) 0.0245(10) 0.0048(8) 0.0065(8) 0.0041(8)
C30 0.0179(8) 0.0112(9) 0.0147(9) 0.0014(7) 0.0043(7) 0.0032(7)
C31 0.0279(9) 0.0150(10) 0.0190(10) 0.0029(8) 0.0059(8) 0.0047(8)
C32 0.0355(10) 0.0198(11) 0.0192(10) 0.0034(8) 0.0121(8) 0.0058(8)
C33 0.0395(11) 0.0213(11) 0.0181(10) 0.0060(8) 0.0055(8) 0.0016(9)
C34 0.0267(9) 0.0192(11) 0.0231(10) 0.0103(8) 0.0027(8) 0.0073(8)
C35 0.0200(9) 0.0162(10) 0.0198(10) 0.0056(8) 0.0020(7) 0.0018(7)
C36 0.0188(8) 0.0197(10) 0.0154(9) 0.0013(8) 0.0026(7) 0.0000(7)
C37 0.0242(9) 0.0173(10) 0.0220(10) 0.0014(8) 0.0073(8) -0.0024(8)
C38 0.0347(10) 0.0142(10) 0.0271(11) 0.0064(8) 0.0164(8) 0.0038(8)
C39 0.0273(10) 0.0232(11) 0.0280(11) 0.0090(9) 0.0127(8) 0.0049(8)
C40 0.0199(9) 0.0189(10) 0.0175(9) -0.0001(8) 0.0022(7) -0.0004(7)
C41 0.0104(7) 0.0233(11) 0.0199(10) 0.0010(8) 0.0010(7) -0.0001(7)
C42 0.0170(8) 0.0223(11) 0.0204(10) -0.0025(8) 0.0009(7) 0.0000(7)
C43 0.0265(10) 0.0333(13) 0.0198(10) 0.0061(9) 0.0035(8) 0.0001(9)
C44 0.0321(11) 0.0275(12) 0.0303(12) 0.0098(10) 0.0017(9) 0.0001(9)
C45 0.0261(10) 0.0210(11) 0.0340(12) -0.0040(9) 0.0038(9) 0.0000(8)
C46 0.0184(9) 0.0270(12) 0.0207(10) -0.0010(9) 0.0036(7) 0.0005(8)
C47 0.0185(8) 0.0132(9) 0.0169(9) 0.0031(7) 0.0041(7) 0.0019(7)
C48 0.0212(9) 0.0101(9) 0.0232(10) 0.0059(8) 0.0066(7) 0.0001(7)
C49 0.0257(9) 0.0155(10) 0.0219(10) 0.0033(8) 0.0064(8) -0.0008(8)
C50 0.0241(9) 0.0161(10) 0.0358(12) 0.0073(9) 0.0131(9) 0.0051(8)
C51 0.0192(9) 0.0233(11) 0.0337(12) 0.0130(9) 0.0023(8) 0.0016(8)
C52 0.0297(10) 0.0262(12) 0.0196(10) 0.0061(9) 0.0013(8) -0.0003(9)
C53 0.0274(10) 0.0201(11) 0.0216(10) 0.0058(8) 0.0099(8) 0.0054(8)
C54 0.0235(10) 0.0437(14) 0.0326(12) 0.0077(10) 0.0074(9) 0.0043(9)
C55 0.0201(9) 0.0293(12) 0.0303(11) 0.0052(9) 0.0049(8) 0.0037(8)
C56 0.0220(9) 0.0389(13) 0.0211(10) 0.0013(9) -0.0022(8) -0.0003(9)
C57 0.0300(11) 0.0279(13) 0.0443(14) 0.0022(10) -0.0103(9) -0.0025(9)
O4 0.0246(7) 0.0193(7) 0.0271(7) 0.0021(6) 0.0052(6) -0.0035(5)
C61 0.0361(11) 0.0341(13) 0.0286(12) 0.0053(10) 0.0011(9) -0.0058(10)
C62 0.0281(10) 0.0250(12) 0.0266(11) 0.0027(9) 0.0075(8) -0.0047(8)
C63 0.0245(9) 0.0244(12) 0.0302(11) 0.0032(9) 0.0049(8) 0.0021(8)
C64 0.0293(11) 0.0371(13) 0.0390(13) 0.0138(11) 0.0105(9) 0.0049(9)

loop_
_atom_type_symbol
_atom_type_description
_atom_type_scat_dispersion_real
_atom_type_scat_dispersion_imag
_atom_type_scat_source
C C 0.0033 0.0016 'International Tables Vol C Tables 4.2.6.8 and 6.1.1.4'
H H 0.0000 0.0000 'International Tables Vol C Tables 4.2.6.8 and 6.1.1.4'
N N 0.0061 0.0033 'International Tables Vol C Tables 4.2.6.8 and 6.1.1.4'
O O 0.0106 0.0060 'International Tables Vol C Tables 4.2.6.8 and 6.1.1.4'
Zr Zr -2.9673 0.5597 'International Tables Vol C Tables 4.2.6.8 and 6.1.1.4'

loop_
_geom_angle_atom_site_label_1
_geom_angle_atom_site_label_2
_geom_angle_atom_site_label_3
_geom_angle
_geom_angle_publ_flag
O1 Zr1 O2 158.53(4) yes
O1 Zr1 C40 93.21(6) yes
O2 Zr1 C40 95.72(6) yes
O1 Zr1 C47 101.00(6) yes
O2 Zr1 C47 98.74(5) yes
C40 Zr1 C47 88.31(6) yes
O1 Zr1 O3 82.07(4) yes
O2 Zr1 O3 90.97(4) yes
C40 Zr1 O3 171.89(6) yes
C47 Zr1 O3 86.14(5) yes
O1 Zr1 N1 80.32(5) yes
O2 Zr1 N1 78.39(5) yes
C40 Zr1 N1 107.36(5) yes
C47 Zr1 N1 164.24(5) yes
O3 Zr1 N1 78.46(4) yes
C1 O1 Zr1 140.71(11) ?
C17 O2 Zr1 144.05(10) ?
C56 O3 C55 112.85(13) ?
C56 O3 Zr1 120.49(11) ?
C55 O3 Zr1 124.38(10) ?
C7 N1 C11 117.79(14) ?
C7 N1 Zr1 117.34(11) ?
C11 N1 Zr1 119.04(10) ?
O1 C1 C6 117.50(15) ?
O1 C1 C2 121.05(15) ?
C6 C1 C2 121.45(15) ?
C3 C2 C1 116.51(16) ?
C3 C2 C18 121.39(16) ?
C1 C2 C18 122.06(14) ?
C4 C3 C2 123.18(17) ?
C5 C4 C3 118.41(16) ?
C5 C4 C28 121.14(17) ?
C3 C4 C28 120.44(17) ?
C4 C5 C6 122.02(17) ?
C5 C6 C1 118.14(16) ?
C5 C6 C7 117.65(15) ?
C1 C6 C7 124.19(14) ?
N1 C7 C8 121.26(16) ?
N1 C7 C6 122.33(14) ?
C8 C7 C6 116.38(15) ?
C9 C8 C7 120.23(17) ?
C10 C9 C8 118.23(16) ?
C9 C10 C11 120.60(17) ?
N1 C11 C10 120.95(16) ?
N1 C11 C12 121.98(14) ?
C10 C11 C12 117.00(16) ?
C17 C12 C13 118.72(16) ?
C17 C12 C11 124.04(16) ?
C13 C12 C11 117.24(15) ?
C14 C13 C12 121.88(16) ?
C13 C14 C15 117.76(17) ?
C13 C14 C29 121.56(15) ?
C15 C14 C29 120.68(16) ?
C16 C15 C14 123.66(17) ?
C15 C16 C17 116.77(15) ?
C15 C16 C30 120.86(16) ?
C17 C16 C30 122.36(15) ?
O2 C17 C12 117.66(15) ?
O2 C17 C16 121.13(14) ?
C12 C17 C16 121.19(16) ?
C2 C18 C24 112.25(14) ?
C2 C18 C19 112.42(14) ?
C24 C18 C19 106.88(13) ?
C2 C18 C23 109.51(13) ?
C24 C18 C23 108.24(13) ?
C19 C18 C23 107.34(14) ?
C20 C19 C18 111.58(14) ?
C21 C20 C19 109.83(14) ?
C21 C20 C27 109.53(15) ?
C19 C20 C27 109.44(15) ?
C20 C21 C22 109.35(15) ?
C21 C22 C23 109.39(15) ?
C21 C22 C26 109.84(15) ?
C23 C22 C26 109.16(16) ?
C22 C23 C18 111.31(14) ?
C25 C24 C18 111.05(15) ?
C27 C25 C26 109.15(15) ?
C27 C25 C24 109.97(15) ?
C26 C25 C24 109.67(14) ?
C25 C26 C22 109.41(14) ?
C25 C27 C20 109.14(14) ?
C16 C30 C36 111.04(13) ?
C16 C30 C31 112.27(14) ?
C36 C30 C31 106.81(13) ?
C16 C30 C35 110.44(13) ?
C36 C30 C35 108.57(14) ?
C31 C30 C35 107.54(13) ?
C32 C31 C30 111.29(15) ?
C39 C32 C33 110.14(16) ?
C39 C32 C31 110.25(14) ?
C33 C32 C31 108.96(15) ?
C32 C33 C34 109.25(14) ?
C38 C34 C33 108.84(15) ?
C38 C34 C35 109.98(14) ?
C33 C34 C35 109.01(15) ?
C34 C35 C30 110.96(13) ?
C37 C36 C30 111.68(14) ?
C39 C37 C38 109.14(14) ?
C39 C37 C36 109.61(15) ?
C38 C37 C36 109.24(14) ?
C34 C38 C37 110.38(15) ?
C32 C39 C37 108.64(14) ?
C41 C40 Zr1 98.32(10) ?
C42 C41 C46 116.38(17) ?
C42 C41 C40 121.69(17) ?
C46 C41 C40 121.78(16) ?
C43 C42 C41 121.66(18) ?
C44 C43 C42 120.83(18) ?
C43 C44 C45 118.91(19) ?
C46 C45 C44 120.70(19) ?
C45 C46 C41 121.50(17) ?
C48 C47 Zr1 120.58(11) ?
C49 C48 C53 116.11(16) ?
C49 C48 C47 121.53(16) ?
C53 C48 C47 122.34(17) ?
C50 C49 C48 122.17(18) ?
C51 C50 C49 120.48(18) ?
C50 C51 C52 118.52(17) ?
C53 C52 C51 120.60(18) ?
C52 C53 C48 122.05(18) ?
O3 C55 C54 113.71(16) ?
O3 C56 C57 111.99(15) ?
C62 O4 C63 111.73(13) ?
O4 C62 C61 108.93(15) ?
O4 C63 C64 108.62(15) ?

loop_
_geom_bond_atom_site_label_1
_geom_bond_atom_site_label_2
_geom_bond_distance
_geom_bond_publ_flag
Zr1 O1 1.9756(11) yes
Zr1 O2 1.9771(12) yes
Zr1 C40 2.2871(16) yes
Zr1 C47 2.3229(16) yes
Zr1 O3 2.3919(11) yes
Zr1 N1 2.4714(13) yes
O1 C1 1.3519(18) ?
O2 C17 1.353(2) ?
O3 C56 1.457(2) ?
O3 C55 1.463(2) ?
N1 C7 1.365(2) ?
N1 C11 1.367(2) ?
C1 C6 1.409(2) ?
C1 C2 1.414(2) ?
C2 C3 1.397(2) ?
C2 C18 1.535(2) ?
C3 C4 1.394(3) ?
C4 C5 1.369(3) ?
C4 C28 1.513(2) ?
C5 C6 1.401(2) ?
C6 C7 1.487(2) ?
C7 C8 1.397(2) ?
C8 C9 1.378(2) ?
C9 C10 1.370(2) ?
C10 C11 1.398(2) ?
C11 C12 1.488(2) ?
C12 C17 1.402(2) ?
C12 C13 1.403(2) ?
C13 C14 1.381(2) ?
C14 C15 1.399(2) ?
C14 C29 1.508(2) ?
C15 C16 1.389(2) ?
C16 C17 1.422(2) ?
C16 C30 1.535(2) ?
C18 C24 1.550(2) ?
C18 C19 1.548(2) ?
C18 C23 1.555(2) ?
C19 C20 1.532(3) ?
C20 C21 1.525(2) ?
C20 C27 1.536(2) ?
C21 C22 1.529(3) ?
C22 C23 1.535(2) ?
C22 C26 1.536(3) ?
C24 C25 1.536(2) ?
C25 C27 1.528(2) ?
C25 C26 1.535(2) ?
C30 C36 1.543(2) ?
C30 C31 1.539(2) ?
C30 C35 1.547(2) ?
C31 C32 1.537(2) ?
C32 C39 1.525(3) ?
C32 C33 1.528(3) ?
C33 C34 1.534(3) ?
C34 C38 1.526(3) ?
C34 C35 1.533(2) ?
C36 C37 1.534(2) ?
C37 C39 1.529(3) ?
C37 C38 1.525(2) ?
C40 C41 1.479(2) ?
C41 C42 1.404(2) ?
C41 C46 1.411(3) ?
C42 C43 1.381(3) ?
C43 C44 1.379(3) ?
C44 C45 1.387(3) ?
C45 C46 1.379(3) ?
C47 C48 1.493(2) ?
C48 C49 1.391(2) ?
C48 C53 1.403(2) ?
C49 C50 1.387(2) ?
C50 C51 1.384(3) ?
C51 C52 1.384(3) ?
C52 C53 1.381(2) ?
C54 C55 1.510(3) ?
C56 C57 1.498(3) ?
O4 C62 1.419(2) ?
O4 C63 1.423(2) ?
C61 C62 1.506(3) ?
C63 C64 1.507(3) ?
